data_7009979
loop_
_publ_author_name
'Yamamoto, Yasuhiro'
'Sugawara, Kenichiro'

_publ_section_title
;
 Novel insertion of ethynylbenzene derivatives bearing an
 electron-withdrawing substituent at the 4-position into a P--C bond
 and their transannular insertion between a metal atom and an
 ipso-carbon atom of the phosphine ligand&#x200A;&#x2020;
;
_journal_issue 17
_journal_name_full 'Journal of the Chemical Society, Dalton Transactions'
_journal_page_first 2896
_journal_paper_doi 10.1039/b004984k
_journal_year 2000
_chemical_formula_sum 'C49 H47 F6 O6 P2 Rh'
_chemical_formula_weight 1010.75
_space_group_IT_number 14
_symmetry_cell_setting monoclinic
_symmetry_Int_Tables_number 14
_symmetry_space_group_name_Hall '-P 2yab'
_symmetry_space_group_name_H-M 'P 1 21/a 1'
_cell_angle_alpha 90
_cell_angle_beta 103.70(1)
_cell_angle_gamma 90
_cell_formula_units_Z 4
_cell_length_a 15.534(3)
_cell_length_b 19.986(3)
_cell_length_c 15.757(3)
_cell_measurement_reflns_used 16
_cell_measurement_temperature 299.2
_cell_measurement_theta_max 11.7
_cell_measurement_theta_min 10.1
_cell_volume 4752.8(15)
_computing_cell_refinement 'MSC/AFC Diffractometer Control'
_computing_data_collection 'MSC/AFC Diffractometer Control'
_computing_data_reduction 'teXsan Ver. 1.10'
_computing_publication_material 'teXsan Ver. 1.10'
_computing_structure_refinement 'teXsan Ver. 1.10'
_computing_structure_solution 'DIRDIF94 (PATTY)'
_diffrn_measured_fraction_theta_full 0.9980
_diffrn_measured_fraction_theta_max 0.9980
_diffrn_measurement_device_type 'Rigaku AFC5S'
_diffrn_measurement_method \w-2\q
_diffrn_radiation_type 'Mo K\a'
_diffrn_radiation_wavelength 0.7107
_diffrn_reflns_av_R_equivalents 0.065
_diffrn_reflns_limit_h_max 18
_diffrn_reflns_limit_h_min 0
_diffrn_reflns_limit_k_max 23
_diffrn_reflns_limit_k_min 0
_diffrn_reflns_limit_l_max 18
_diffrn_reflns_limit_l_min -18
_diffrn_reflns_number 8992
_diffrn_reflns_theta_full 25.02
_diffrn_reflns_theta_max 25.02
_diffrn_standards_decay_% 3.80
_diffrn_standards_interval_count 200
_diffrn_standards_number 3
_exptl_absorpt_coefficient_mu 0.496
_exptl_absorpt_correction_T_max 1.000
_exptl_absorpt_correction_T_min 0.976
_exptl_absorpt_correction_type psi-scan
_exptl_absorpt_process_details '(North, Phillips & Mathews, 1968)'
_exptl_crystal_colour yellow
_exptl_crystal_density_diffrn 1.413
_exptl_crystal_density_method 'not measured'
_exptl_crystal_description prismatic
_exptl_crystal_size_max 0.200
_exptl_crystal_size_mid 0.200
_exptl_crystal_size_min 0.100
_refine_diff_density_max 0.86
_refine_diff_density_min -0.97
_refine_ls_extinction_method none
_refine_ls_goodness_of_fit_ref 0.975
_refine_ls_hydrogen_treatment noref
_refine_ls_number_parameters 577
_refine_ls_number_reflns 8328
_refine_ls_R_factor_gt 0.0644
_refine_ls_shift/su_max 0.0995
_refine_ls_structure_factor_coef Fsqd
_refine_ls_weighting_details 'w = 1/[\s^2^(Fo^2^) + (0.07000(Max(Fo^2^,0) + 2Fc^2^)/3)^2^]'
_refine_ls_weighting_scheme calc
_refine_ls_wR_factor_ref 0.1981
_reflns_number_gt 3298
_reflns_number_total 8370
_reflns_threshold_expression F^2^>2.0\s(F^2^)
_cod_data_source_file b004984k.txt
_cod_data_source_block 2
_cod_original_cell_volume 4752(1)
_cod_original_formula_sum 'C49 H47 F6 O6 P2 Rh '
_cod_database_code 7009979

loop_
_symmetry_equiv_pos_as_xyz
x,y,z
1/2-x,1/2+y,-z
-x,-y,-z
1/2+x,1/2-y,z

loop_
_atom_site_label
_atom_site_type_symbol
_atom_site_fract_x
_atom_site_fract_y
_atom_site_fract_z
_atom_site_U_iso_or_equiv
_atom_site_adp_type
_atom_site_occupancy
_atom_site_calc_flag
_atom_site_refinement_flags
_atom_site_disorder_assembly
_atom_site_disorder_group
Rh Rh 0.12888(5) 0.06336(4) 0.24757(5) 0.0424(2) Uani 1.00 d . . .
P(1) P 0.2772(2) 0.0444(1) 0.3059(2) 0.0473(8) Uani 1.00 d . . .
P(2) P 0.8036(2) 0.1094(2) 0.3691(2) 0.080(1) Uani 1.00 d . . .
F(1) F 0.8575(6) 0.1642(5) 0.3324(6) 0.156(4) Uani 1.00 d . . .
F(2) F 0.8840(5) 0.0604(5) 0.3864(5) 0.140(3) Uani 1.00 d . . .
F(3) F 0.8436(6) 0.1380(5) 0.4643(6) 0.148(4) Uani 1.00 d . . .
F(4) F 0.7684(7) 0.0804(5) 0.2796(5) 0.171(4) Uani 1.00 d . . .
F(5) F 0.7257(5) 0.1589(4) 0.3580(7) 0.152(4) Uani 1.00 d . . .
F(6) F 0.7533(4) 0.0555(4) 0.4126(5) 0.109(3) Uani 1.00 d . . .
O(1) O 0.4694(4) 0.0491(4) 0.3046(5) 0.088(3) Uani 1.00 d . . .
O(2) O 0.1866(4) 0.1308(3) 0.1644(4) 0.046(2) Uani 1.00 d . . .
O(3) O 0.1600(6) 0.4600(4) 0.0425(6) 0.093(3) Uani 1.00 d . . .
O(4) O 0.0543(6) 0.4436(4) -0.0793(6) 0.101(3) Uani 1.00 d . . .
O(5) O 0.1668(8) -0.3155(4) 0.2336(7) 0.133(5) Uani 1.00 d . . .
O(6) O 0.2195(9) -0.3190(5) 0.1143(6) 0.139(5) Uani 1.00 d . . .
C(1) C 0.0471(6) 0.0264(5) 0.3317(6) 0.051(3) Uani 1.00 d . . .
C(2) C -0.0118(6) 0.0407(5) 0.2483(6) 0.053(3) Uani 1.00 d . . .
C(3) C -0.0057(6) 0.1073(5) 0.2295(6) 0.052(3) Uani 1.00 d . . .
C(4) C 0.0522(7) 0.1393(5) 0.3069(7) 0.058(4) Uani 1.00 d . . .
C(5) C 0.0821(6) 0.0898(6) 0.3682(7) 0.056(3) Uani 1.00 d . . .
C(6) C 0.0512(7) -0.0346(6) 0.3867(7) 0.076(4) Uani 1.00 d . . .
C(7) C -0.0729(7) -0.0099(6) 0.1933(7) 0.077(4) Uani 1.00 d . . .
C(8) C -0.0610(8) 0.1429(7) 0.1545(8) 0.097(5) Uani 1.00 d . . .
C(9) C 0.0659(8) 0.2115(6) 0.3156(8) 0.086(5) Uani 1.00 d . . .
C(10) C 0.1308(8) 0.1004(7) 0.4616(7) 0.087(4) Uani 1.00 d . . .
C(11) C 0.3137(6) -0.0411(5) 0.3213(6) 0.050(3) Uani 1.00 d . . .
C(12) C 0.2974(6) -0.0770(5) 0.3911(6) 0.059(3) Uani 1.00 d . . .
C(13) C 0.3176(8) -0.1446(6) 0.4046(8) 0.079(4) Uani 1.00 d . . .
C(14) C 0.3567(8) -0.1768(6) 0.3433(10) 0.084(5) Uani 1.00 d . . .
C(15) C 0.3744(7) -0.1404(7) 0.2749(8) 0.080(5) Uani 1.00 d . . .
C(16) C 0.3529(6) -0.0739(6) 0.2620(6) 0.056(3) Uani 1.00 d . . .
C(17) C 0.3299(6) 0.0898(6) 0.4048(6) 0.056(3) Uani 1.00 d . . .
C(18) C 0.3128(7) 0.1583(6) 0.4050(7) 0.073(4) Uani 1.00 d . . .
C(19) C 0.3534(9) 0.1956(6) 0.4773(10) 0.094(5) Uani 1.00 d . . .
C(20) C 0.410(1) 0.1677(8) 0.5470(10) 0.115(6) Uani 1.00 d . . .
C(21) C 0.4300(9) 0.1006(8) 0.5446(8) 0.102(5) Uani 1.00 d . . .
C(22) C 0.3898(7) 0.0634(6) 0.4748(7) 0.080(4) Uani 1.00 d . . .
C(23) C 0.3291(6) 0.0859(5) 0.2285(6) 0.049(3) Uani 1.00 d . . .
C(24) C 0.4228(6) 0.0853(5) 0.2382(7) 0.063(4) Uani 1.00 d . . .
C(25) C 0.4572(7) 0.1210(6) 0.1799(8) 0.071(4) Uani 1.00 d . . .
C(26) C 0.4036(8) 0.1572(5) 0.1136(8) 0.066(4) Uani 1.00 d . . .
C(27) C 0.3134(6) 0.1592(5) 0.1043(6) 0.055(3) Uani 1.00 d . . .
C(28) C 0.2783(6) 0.1243(5) 0.1633(6) 0.048(3) Uani 1.00 d . . .
C(29) C 0.5620(8) 0.0544(10) 0.322(1) 0.180(8) Uani 1.00 d . . .
C(30) C 0.1281(6) 0.1455(5) 0.0823(6) 0.045(3) Uani 1.00 d . . .
C(31) C 0.0914(7) 0.0926(6) 0.0370(6) 0.052(3) Uani 1.00 d . . .
C(32) C 0.1055(6) 0.0240(5) 0.0643(6) 0.055(3) Uani 1.00 d . . .
C(33) C 0.1297(6) -0.0012(5) 0.1455(6) 0.050(3) Uani 1.00 d . . .
C(34) C 0.1172(6) 0.2162(5) 0.0638(6) 0.047(3) Uani 1.00 d . . .
C(35) C 0.1605(6) 0.2655(5) 0.1187(6) 0.053(3) Uani 1.00 d . . .
C(36) C 0.1556(6) 0.3316(5) 0.0967(6) 0.052(3) Uani 1.00 d . . .
C(37) C 0.1049(7) 0.3515(6) 0.0157(7) 0.056(4) Uani 1.00 d . . .
C(38) C 0.0589(7) 0.3041(6) -0.0410(7) 0.061(4) Uani 1.00 d . . .
C(39) C 0.0642(7) 0.2378(6) -0.0176(6) 0.060(4) Uani 1.00 d . . .
C(40) C 0.1017(9) 0.4221(6) -0.0123(8) 0.069(4) Uani 1.00 d . . .
C(41) C 0.164(1) 0.5281(7) 0.0204(9) 0.111(6) Uani 1.00 d . . .
C(42) C 0.1446(5) -0.0748(5) 0.1502(6) 0.049(3) Uani 1.00 d . . .
C(43) C 0.1263(7) -0.1130(6) 0.2179(7) 0.063(4) Uani 1.00 d . . .
C(44) C 0.1391(7) -0.1817(6) 0.2232(7) 0.069(4) Uani 1.00 d . . .
C(45) C 0.1718(7) -0.2157(5) 0.1612(7) 0.065(4) Uani 1.00 d . . .
C(46) C 0.1905(7) -0.1780(6) 0.0929(7) 0.063(4) Uani 1.00 d . . .
C(47) C 0.1784(6) -0.1098(5) 0.0879(6) 0.055(3) Uani 1.00 d . . .
C(48) C 0.1893(10) -0.2890(7) 0.1657(9) 0.093(5) Uani 1.00 d . . .
C(49) C 0.181(2) -0.3867(7) 0.246(1) 0.21(1) Uani 1.00 d . . .
H(1) H 0.0184 -0.0290 0.4301 0.0881 Uiso 1.00 calc . . .
H(2) H 0.0246 -0.0729 0.3506 0.0881 Uiso 1.00 calc . . .
H(3) H 0.1103 -0.0466 0.4135 0.0881 Uiso 1.00 calc . . .
H(4) H -0.1330 0.0025 0.1874 0.0890 Uiso 1.00 calc . . .
H(5) H -0.0610 -0.0134 0.1368 0.0890 Uiso 1.00 calc . . .
H(6) H -0.0639 -0.0534 0.2205 0.0890 Uiso 1.00 calc . . .
H(7) H -0.0441 0.1888 0.1542 0.1051 Uiso 1.00 calc . . .
H(8) H -0.0520 0.1232 0.1004 0.1051 Uiso 1.00 calc . . .
H(9) H -0.1215 0.1396 0.1536 0.1051 Uiso 1.00 calc . . .
H(10) H 0.1269 0.2226 0.3254 0.0962 Uiso 1.00 calc . . .
H(11) H 0.0359 0.2347 0.2610 0.0962 Uiso 1.00 calc . . .
H(12) H 0.0422 0.2298 0.3605 0.0962 Uiso 1.00 calc . . .
H(13) H 0.1454 0.0590 0.4918 0.0977 Uiso 1.00 calc . . .
H(14) H 0.1861 0.1245 0.4656 0.0977 Uiso 1.00 calc . . .
H(15) H 0.0969 0.1266 0.4935 0.0977 Uiso 1.00 calc . . .
H(16) H 0.2679 -0.0552 0.4309 0.0674 Uiso 1.00 calc . . .
H(17) H 0.3078 -0.1686 0.4550 0.1009 Uiso 1.00 calc . . .
H(18) H 0.3713 -0.2259 0.3483 0.0897 Uiso 1.00 calc . . .
H(19) H 0.4059 -0.1620 0.2359 0.0980 Uiso 1.00 calc . . .
H(20) H 0.3628 -0.0515 0.2105 0.0622 Uiso 1.00 calc . . .
H(21) H 0.2714 0.1794 0.3554 0.0877 Uiso 1.00 calc . . .
H(22) H 0.3387 0.2429 0.4778 0.1079 Uiso 1.00 calc . . .
H(23) H 0.4344 0.1961 0.5979 0.1325 Uiso 1.00 calc . . .
H(24) H 0.4717 0.0806 0.5937 0.1241 Uiso 1.00 calc . . .
H(25) H 0.4057 0.0158 0.4731 0.0927 Uiso 1.00 calc . . .
H(26) H 0.5210 0.1222 0.1869 0.0800 Uiso 1.00 calc . . .
H(27) H 0.4302 0.1808 0.0711 0.0727 Uiso 1.00 calc . . .
H(28) H 0.2752 0.1858 0.0574 0.0596 Uiso 1.00 calc . . .
H(29) H 0.5914 0.0297 0.3709 0.2005 Uiso 1.00 calc . . .
H(30) H 0.5847 0.0440 0.2728 0.2005 Uiso 1.00 calc . . .
H(31) H 0.5795 0.1025 0.3361 0.2005 Uiso 1.00 calc . . .
H(32) H 0.0486 0.0998 -0.0194 0.0645 Uiso 1.00 calc . . .
H(33) H 0.0988 -0.0092 0.0178 0.0640 Uiso 1.00 calc . . .
H(34) H 0.1974 0.2526 0.1762 0.0676 Uiso 1.00 calc . . .
H(35) H 0.1877 0.3648 0.1382 0.0608 Uiso 1.00 calc . . .
H(36) H 0.0217 0.3173 -0.0984 0.0716 Uiso 1.00 calc . . .
H(37) H 0.0310 0.2043 -0.0574 0.0724 Uiso 1.00 calc . . .
H(38) H 0.2111 0.5531 0.0635 0.1282 Uiso 1.00 calc . . .
H(39) H 0.1827 0.5348 -0.0349 0.1282 Uiso 1.00 calc . . .
H(40) H 0.1116 0.5532 0.0157 0.1282 Uiso 1.00 calc . . .
H(41) H 0.1032 -0.0907 0.2636 0.0702 Uiso 1.00 calc . . .
H(42) H 0.1262 -0.2070 0.2705 0.0896 Uiso 1.00 calc . . .
H(43) H 0.2124 -0.2012 0.0473 0.0764 Uiso 1.00 calc . . .
H(44) H 0.1954 -0.0848 0.0396 0.0679 Uiso 1.00 calc . . .
H(45) H 0.1617 -0.3999 0.2956 0.2195 Uiso 1.00 calc . . .
H(46) H 0.1433 -0.4084 0.1950 0.2195 Uiso 1.00 calc . . .
H(47) H 0.2394 -0.3972 0.2494 0.2195 Uiso 1.00 calc . . .

loop_
_atom_site_aniso_label
_atom_site_aniso_U_11
_atom_site_aniso_U_22
_atom_site_aniso_U_33
_atom_site_aniso_U_12
_atom_site_aniso_U_13
_atom_site_aniso_U_23
Rh 0.0333(4) 0.0560(5) 0.0384(4) -0.0021(5) 0.0094(3) 0.0033(4)
P(1) 0.036(1) 0.064(2) 0.040(1) -0.001(1) 0.006(1) 0.006(1)
P(2) 0.054(2) 0.115(3) 0.076(2) 0.012(2) 0.025(2) 0.021(2)
F(1) 0.137(7) 0.165(9) 0.195(9) 0.005(6) 0.096(7) 0.080(7)
F(2) 0.084(5) 0.197(9) 0.157(7) 0.063(6) 0.065(5) 0.061(7)
F(3) 0.166(9) 0.147(8) 0.122(7) 0.002(7) 0.017(6) 0.011(6)
F(4) 0.23(1) 0.190(10) 0.067(5) 0.015(8) -0.017(6) -0.002(6)
F(5) 0.083(5) 0.152(8) 0.24(1) 0.050(5) 0.065(6) 0.084(7)
F(6) 0.074(4) 0.119(6) 0.146(6) 0.000(4) 0.047(4) 0.044(5)
O(1) 0.029(4) 0.125(7) 0.102(6) -0.002(4) 0.001(4) 0.044(5)
O(2) 0.037(4) 0.058(5) 0.044(4) -0.004(3) 0.010(3) 0.005(3)
O(3) 0.116(7) 0.058(6) 0.107(7) -0.003(5) 0.029(6) 0.007(5)
O(4) 0.142(8) 0.075(6) 0.083(6) 0.013(6) 0.019(6) 0.026(5)
O(5) 0.24(1) 0.052(6) 0.132(9) 0.011(7) 0.096(9) 0.020(6)
O(6) 0.26(1) 0.069(7) 0.105(8) 0.016(7) 0.086(9) -0.006(6)
C(1) 0.040(6) 0.063(7) 0.059(7) 0.001(5) 0.025(5) 0.016(6)
C(2) 0.028(5) 0.085(9) 0.047(6) -0.008(5) 0.011(4) 0.000(5)
C(3) 0.043(6) 0.067(8) 0.051(6) -0.001(5) 0.021(5) 0.017(6)
C(4) 0.058(7) 0.047(7) 0.080(8) -0.005(6) 0.037(6) -0.009(6)
C(5) 0.046(6) 0.071(8) 0.058(7) 0.009(6) 0.027(5) 0.011(6)
C(6) 0.084(8) 0.094(9) 0.064(7) 0.016(7) 0.044(6) 0.031(6)
C(7) 0.047(6) 0.104(10) 0.079(8) -0.012(6) 0.014(6) -0.003(7)
C(8) 0.065(8) 0.14(1) 0.090(9) 0.032(8) 0.028(7) 0.047(9)
C(9) 0.087(9) 0.077(10) 0.107(10) 0.002(7) 0.050(8) -0.012(7)
C(10) 0.074(8) 0.15(1) 0.036(6) -0.015(8) 0.017(6) -0.011(7)
C(11) 0.038(5) 0.065(7) 0.043(5) -0.006(5) 0.005(4) 0.003(5)
C(12) 0.048(6) 0.068(8) 0.059(6) 0.001(5) 0.008(5) 0.014(6)
C(13) 0.078(8) 0.072(9) 0.077(8) -0.003(7) -0.005(7) 0.022(7)
C(14) 0.072(8) 0.068(9) 0.10(1) 0.020(7) -0.001(8) -0.016(8)
C(15) 0.055(7) 0.10(1) 0.078(9) 0.018(7) 0.008(7) -0.008(8)
C(16) 0.049(6) 0.070(8) 0.049(6) 0.017(6) 0.010(5) 0.000(6)
C(17) 0.045(6) 0.076(9) 0.041(6) 0.002(5) 0.000(5) -0.002(5)
C(18) 0.060(7) 0.079(9) 0.070(8) 0.014(7) -0.003(6) -0.004(7)
C(19) 0.09(1) 0.079(10) 0.10(1) 0.002(8) 0.009(9) -0.024(9)
C(20) 0.12(1) 0.11(1) 0.10(1) 0.00(1) -0.021(9) -0.047(10)
C(21) 0.10(1) 0.11(1) 0.069(9) 0.012(9) -0.024(8) -0.007(8)
C(22) 0.078(7) 0.092(9) 0.055(7) 0.013(8) -0.015(6) -0.012(7)
C(23) 0.045(5) 0.057(7) 0.045(6) -0.005(5) 0.012(5) 0.002(5)
C(24) 0.043(6) 0.077(9) 0.074(7) -0.005(6) 0.024(6) 0.007(6)
C(25) 0.040(6) 0.083(9) 0.089(9) -0.006(6) 0.014(6) -0.004(7)
C(26) 0.071(8) 0.056(7) 0.085(8) -0.017(6) 0.048(7) -0.004(6)
C(27) 0.048(6) 0.054(7) 0.067(7) -0.012(5) 0.023(5) -0.006(5)
C(28) 0.041(6) 0.066(7) 0.040(6) -0.013(5) 0.016(5) -0.005(5)
C(29) 0.036(7) 0.23(2) 0.25(2) 0.01(1) -0.007(10) 0.11(2)
C(30) 0.046(6) 0.057(7) 0.035(5) -0.008(5) 0.017(4) 0.012(5)
C(31) 0.060(6) 0.051(7) 0.041(6) -0.007(5) 0.005(5) 0.006(5)
C(32) 0.057(6) 0.060(8) 0.046(6) -0.009(6) 0.009(5) -0.011(6)
C(33) 0.034(5) 0.058(7) 0.055(6) -0.009(5) 0.004(5) 0.021(5)
C(34) 0.046(6) 0.054(7) 0.043(6) -0.010(5) 0.013(5) 0.003(5)
C(35) 0.054(6) 0.057(7) 0.050(6) -0.008(5) 0.017(5) -0.002(6)
C(36) 0.047(6) 0.055(8) 0.057(7) -0.003(5) 0.019(5) 0.000(5)
C(37) 0.054(6) 0.067(8) 0.059(7) 0.013(6) 0.035(6) 0.022(6)
C(38) 0.060(7) 0.066(8) 0.057(7) 0.008(6) 0.013(6) 0.008(6)
C(39) 0.064(7) 0.069(8) 0.047(6) -0.009(6) 0.016(5) -0.002(6)
C(40) 0.092(9) 0.058(9) 0.066(8) 0.004(7) 0.038(7) -0.002(7)
C(41) 0.15(1) 0.053(9) 0.14(1) 0.003(8) 0.05(1) 0.018(8)
C(42) 0.034(5) 0.060(8) 0.050(6) -0.001(5) 0.002(4) 0.001(5)
C(43) 0.062(7) 0.066(8) 0.061(7) 0.010(6) 0.014(6) 0.008(6)
C(44) 0.085(9) 0.061(8) 0.066(8) -0.004(7) 0.029(6) 0.006(6)
C(45) 0.085(8) 0.049(8) 0.052(7) -0.002(6) -0.002(6) -0.005(6)
C(46) 0.067(7) 0.071(9) 0.050(7) -0.002(6) 0.015(5) -0.016(6)
C(47) 0.055(7) 0.055(8) 0.056(7) -0.006(5) 0.013(5) 0.002(6)
C(48) 0.14(1) 0.06(1) 0.079(10) -0.003(9) 0.036(9) 0.003(8)
C(49) 0.44(4) 0.05(1) 0.18(2) 0.03(1) 0.17(2) 0.03(1)

loop_
_atom_type_symbol
_atom_type_description
_atom_type_scat_dispersion_real
_atom_type_scat_dispersion_imag
_atom_type_scat_source
C C 0.003 0.002
;International Tables for Crystallography
(1992, Vol. C, Tables 4.2.6.8 and 6.1.1.1)
;
H H 0.000 0.000
;International Tables for Crystallography
(1992, Vol. C, Table 6.1.1.2)
;
O O 0.011 0.006
;International Tables for Crystallography
(1992, Vol. C, Tables 4.2.6.8 and 6.1.1.1)
;
P P 0.102 0.094
;International Tables for Crystallography
(1992, Vol. C, Tables 4.2.6.8 and 6.1.1.1)
;
F F 0.017 0.010
;International Tables for Crystallography
(1992, Vol. C, Tables 4.2.6.8 and 6.1.1.1)
;
Rh Rh -1.118 0.919
;International Tables for Crystallography
(1992, Vol. C, Tables 4.2.6.8 and 6.1.1.1)
;

loop_
_geom_angle_atom_site_label_1
_geom_angle_atom_site_label_2
_geom_angle_atom_site_label_3
_geom_angle
_geom_angle_site_symmetry_1
_geom_angle_site_symmetry_2
_geom_angle_site_symmetry_3
_geom_angle_publ_flag
P(1) Rh O(2) 80.2(2) . 1_555 1_555 yes
P(1) Rh C(1) 112.1(3) . 1_555 1_555 yes
P(1) Rh C(2) 148.5(3) . 1_555 1_555 yes
P(1) Rh C(3) 159.9(3) . 1_555 1_555 yes
P(1) Rh C(4) 121.4(3) . 1_555 1_555 yes
P(1) Rh C(5) 101.2(3) . 1_555 1_555 yes
P(1) Rh C(33) 91.0(2) . 1_555 1_555 yes
O(2) Rh C(1) 161.2(3) . 1_555 1_555 yes
O(2) Rh C(2) 131.3(3) . 1_555 1_555 yes
O(2) Rh C(3) 100.6(3) . 1_555 1_555 yes
O(2) Rh C(4) 99.3(3) . 1_555 1_555 yes
O(2) Rh C(5) 127.9(3) . 1_555 1_555 yes
O(2) Rh C(33) 80.9(3) . 1_555 1_555 yes
C(1) Rh C(2) 38.1(3) . 1_555 1_555 yes
C(1) Rh C(3) 62.9(3) . 1_555 1_555 yes
C(1) Rh C(4) 62.3(4) . 1_555 1_555 yes
C(1) Rh C(5) 38.0(3) . 1_555 1_555 yes
C(1) Rh C(33) 112.1(4) . 1_555 1_555 yes
C(2) Rh C(3) 35.8(3) . 1_555 1_555 yes
C(2) Rh C(4) 61.5(4) . 1_555 1_555 yes
C(2) Rh C(5) 62.1(4) . 1_555 1_555 yes
C(2) Rh C(33) 93.7(3) . 1_555 1_555 yes
C(3) Rh C(4) 38.5(4) . 1_555 1_555 yes
C(3) Rh C(5) 62.2(3) . 1_555 1_555 yes
C(3) Rh C(33) 109.0(4) . 1_555 1_555 yes
C(4) Rh C(5) 35.7(3) . 1_555 1_555 yes
C(4) Rh C(33) 147.4(4) . 1_555 1_555 yes
C(5) Rh C(33) 150.1(4) . 1_555 1_555 yes
Rh P(1) C(11) 117.6(3) . 1_555 1_555 yes
Rh P(1) C(17) 117.6(3) . 1_555 1_555 yes
Rh P(1) C(23) 102.6(3) . 1_555 1_555 yes
C(11) P(1) C(17) 107.2(5) . 1_555 1_555 yes
C(11) P(1) C(23) 110.5(4) . 1_555 1_555 yes
C(17) P(1) C(23) 99.6(4) . 1_555 1_555 yes
F(1) P(2) F(2) 91.6(5) . 1_555 1_555 yes
F(1) P(2) F(3) 88.5(5) . 1_555 1_555 yes
F(1) P(2) F(4) 91.8(6) . 1_555 1_555 yes
F(1) P(2) F(5) 89.1(5) . 1_555 1_555 yes
F(1) P(2) F(6) 176.0(5) . 1_555 1_555 yes
F(2) P(2) F(3) 86.8(5) . 1_555 1_555 yes
F(2) P(2) F(4) 91.2(6) . 1_555 1_555 yes
F(2) P(2) F(5) 176.5(6) . 1_555 1_555 yes
F(2) P(2) F(6) 87.3(4) . 1_555 1_555 yes
F(3) P(2) F(4) 177.9(6) . 1_555 1_555 yes
F(3) P(2) F(5) 89.8(6) . 1_555 1_555 yes
F(3) P(2) F(6) 87.6(5) . 1_555 1_555 yes
F(4) P(2) F(5) 92.3(6) . 1_555 1_555 yes
F(4) P(2) F(6) 92.1(5) . 1_555 1_555 yes
F(5) P(2) F(6) 91.8(4) . 1_555 1_555 yes
C(24) O(1) C(29) 116.7(10) . 1_555 1_555 yes
Rh O(2) C(28) 119.7(5) . 1_555 1_555 yes
Rh O(2) C(30) 113.8(5) . 1_555 1_555 yes
C(28) O(2) C(30) 115.4(6) . 1_555 1_555 yes
C(40) O(3) C(41) 117(1) . 1_555 1_555 yes
C(48) O(5) C(49) 116(1) . 1_555 1_555 yes
Rh C(1) C(2) 73.3(5) . 1_555 1_555 yes
Rh C(1) C(5) 74.1(5) . 1_555 1_555 yes
Rh C(1) C(6) 133.1(7) . 1_555 1_555 yes
C(2) C(1) C(5) 106.7(9) . 1_555 1_555 yes
C(2) C(1) C(6) 128.6(10) . 1_555 1_555 yes
C(5) C(1) C(6) 121.8(9) . 1_555 1_555 yes
Rh C(2) C(1) 68.6(5) . 1_555 1_555 yes
Rh C(2) C(3) 71.7(5) . 1_555 1_555 yes
Rh C(2) C(7) 128.0(7) . 1_555 1_555 yes
C(1) C(2) C(3) 109.2(9) . 1_555 1_555 yes
C(1) C(2) C(7) 124.6(10) . 1_555 1_555 yes
C(3) C(2) C(7) 126.2(10) . 1_555 1_555 yes
Rh C(3) C(2) 72.5(6) . 1_555 1_555 yes
Rh C(3) C(4) 72.2(5) . 1_555 1_555 yes
Rh C(3) C(8) 130.3(7) . 1_555 1_555 yes
C(2) C(3) C(4) 107.5(9) . 1_555 1_555 yes
C(2) C(3) C(8) 125(1) . 1_555 1_555 yes
C(4) C(3) C(8) 125(1) . 1_555 1_555 yes
Rh C(4) C(3) 69.2(5) . 1_555 1_555 yes
Rh C(4) C(5) 71.7(6) . 1_555 1_555 yes
Rh C(4) C(9) 128.5(7) . 1_555 1_555 yes
C(3) C(4) C(5) 107.7(9) . 1_555 1_555 yes
C(3) C(4) C(9) 123(1) . 1_555 1_555 yes
C(5) C(4) C(9) 128(1) . 1_555 1_555 yes
Rh C(5) C(1) 67.9(5) . 1_555 1_555 yes
Rh C(5) C(4) 72.6(6) . 1_555 1_555 yes
Rh C(5) C(10) 132.2(7) . 1_555 1_555 yes
C(1) C(5) C(4) 108.5(9) . 1_555 1_555 yes
C(1) C(5) C(10) 124.7(10) . 1_555 1_555 yes
C(4) C(5) C(10) 126(1) . 1_555 1_555 yes
P(1) C(11) C(12) 119.2(8) . 1_555 1_555 yes
P(1) C(11) C(16) 122.0(8) . 1_555 1_555 yes
C(12) C(11) C(16) 118.7(9) . 1_555 1_555 yes
C(11) C(12) C(13) 123(1) . 1_555 1_555 yes
C(12) C(13) C(14) 117(1) . 1_555 1_555 yes
C(13) C(14) C(15) 119(1) . 1_555 1_555 yes
C(14) C(15) C(16) 122(1) . 1_555 1_555 yes
C(11) C(16) C(15) 119.0(10) . 1_555 1_555 yes
P(1) C(17) C(18) 116.4(8) . 1_555 1_555 yes
P(1) C(17) C(22) 125.3(9) . 1_555 1_555 yes
C(18) C(17) C(22) 118.1(10) . 1_555 1_555 yes
C(17) C(18) C(19) 118(1) . 1_555 1_555 yes
C(18) C(19) C(20) 121(1) . 1_555 1_555 yes
C(19) C(20) C(21) 119(1) . 1_555 1_555 yes
C(20) C(21) C(22) 119(1) . 1_555 1_555 yes
C(17) C(22) C(21) 122(1) . 1_555 1_555 yes
P(1) C(23) C(24) 122.0(8) . 1_555 1_555 yes
P(1) C(23) C(28) 119.5(7) . 1_555 1_555 yes
C(24) C(23) C(28) 118.3(9) . 1_555 1_555 yes
O(1) C(24) C(23) 115.9(9) . 1_555 1_555 yes
O(1) C(24) C(25) 125.7(9) . 1_555 1_555 yes
C(23) C(24) C(25) 118(1) . 1_555 1_555 yes
C(24) C(25) C(26) 121.4(9) . 1_555 1_555 yes
C(25) C(26) C(27) 120.9(9) . 1_555 1_555 yes
C(26) C(27) C(28) 118.1(10) . 1_555 1_555 yes
O(2) C(28) C(23) 115.9(8) . 1_555 1_555 yes
O(2) C(28) C(27) 121.1(8) . 1_555 1_555 yes
C(23) C(28) C(27) 122.8(8) . 1_555 1_555 yes
O(2) C(30) C(31) 115.1(8) . 1_555 1_555 yes
O(2) C(30) C(34) 113.8(8) . 1_555 1_555 yes
C(31) C(30) C(34) 131.0(9) . 1_555 1_555 yes
C(30) C(31) C(32) 125.7(9) . 1_555 1_555 yes
C(31) C(32) C(33) 129.1(9) . 1_555 1_555 yes
Rh C(33) C(32) 117.1(8) . 1_555 1_555 yes
Rh C(33) C(42) 127.5(6) . 1_555 1_555 yes
C(32) C(33) C(42) 115.1(9) . 1_555 1_555 yes
C(30) C(34) C(35) 123.8(9) . 1_555 1_555 yes
C(30) C(34) C(39) 119.7(9) . 1_555 1_555 yes
C(35) C(34) C(39) 116.3(9) . 1_555 1_555 yes
C(34) C(35) C(36) 123.0(9) . 1_555 1_555 yes
C(35) C(36) C(37) 119.8(9) . 1_555 1_555 yes
C(36) C(37) C(38) 119.5(10) . 1_555 1_555 yes
C(36) C(37) C(40) 121(1) . 1_555 1_555 yes
C(38) C(37) C(40) 119(1) . 1_555 1_555 yes
C(37) C(38) C(39) 120.0(10) . 1_555 1_555 yes
C(34) C(39) C(38) 121.5(9) . 1_555 1_555 yes
O(3) C(40) O(4) 122(1) . 1_555 1_555 yes
O(3) C(40) C(37) 112(1) . 1_555 1_555 yes
O(4) C(40) C(37) 124(1) . 1_555 1_555 yes
C(33) C(42) C(43) 121.5(9) . 1_555 1_555 yes
C(33) C(42) C(47) 122.5(9) . 1_555 1_555 yes
C(43) C(42) C(47) 116.0(9) . 1_555 1_555 yes
C(42) C(43) C(44) 122.4(10) . 1_555 1_555 yes
C(43) C(44) C(45) 121.0(10) . 1_555 1_555 yes
C(44) C(45) C(46) 117.2(10) . 1_555 1_555 yes
C(44) C(45) C(48) 122(1) . 1_555 1_555 yes
C(46) C(45) C(48) 119(1) . 1_555 1_555 yes
C(45) C(46) C(47) 121.9(10) . 1_555 1_555 yes
C(42) C(47) C(46) 121.4(9) . 1_555 1_555 yes
O(5) C(48) O(6) 125(1) . 1_555 1_555 yes
O(5) C(48) C(45) 110(1) . 1_555 1_555 yes
O(6) C(48) C(45) 124(1) . 1_555 1_555 yes

loop_
_geom_bond_atom_site_label_1
_geom_bond_atom_site_label_2
_geom_bond_distance
_geom_bond_site_symmetry_1
_geom_bond_site_symmetry_2
_geom_bond_publ_flag
Rh P(1) 2.301(2) . . yes
Rh O(2) 2.212(6) . . yes
Rh C(1) 2.172(8) . . yes
Rh C(2) 2.234(8) . . yes
Rh C(3) 2.223(9) . . yes
Rh C(4) 2.264(10) . . yes
Rh C(5) 2.253(9) . . yes
Rh C(33) 2.07(1) . . yes
P(1) C(11) 1.799(10) . . yes
P(1) C(17) 1.822(10) . . yes
P(1) C(23) 1.813(9) . . yes
P(2) F(1) 1.569(8) . . yes
P(2) F(2) 1.559(7) . . yes
P(2) F(3) 1.588(9) . . yes
P(2) F(4) 1.502(9) . . yes
P(2) F(5) 1.540(8) . . yes
P(2) F(6) 1.580(7) . . yes
O(1) C(24) 1.34(1) . . yes
O(1) C(29) 1.40(1) . . yes
O(2) C(28) 1.436(10) . . yes
O(2) C(30) 1.424(10) . . yes
O(3) C(40) 1.33(1) . . yes
O(3) C(41) 1.41(1) . . yes
O(4) C(40) 1.21(1) . . yes
O(5) C(48) 1.31(1) . . yes
O(5) C(49) 1.44(2) . . yes
O(6) C(48) 1.19(1) . . yes
C(1) C(2) 1.44(1) . . yes
C(1) C(5) 1.44(1) . . yes
C(1) C(6) 1.49(1) . . yes
C(2) C(3) 1.37(1) . . yes
C(2) C(7) 1.51(1) . . yes
C(3) C(4) 1.48(1) . . yes
C(3) C(8) 1.47(1) . . yes
C(4) C(5) 1.38(1) . . yes
C(4) C(9) 1.46(1) . . yes
C(5) C(10) 1.50(1) . . yes
C(11) C(12) 1.39(1) . . yes
C(11) C(16) 1.39(1) . . yes
C(12) C(13) 1.39(1) . . yes
C(13) C(14) 1.41(2) . . yes
C(14) C(15) 1.38(2) . . yes
C(15) C(16) 1.37(1) . . yes
C(17) C(18) 1.40(1) . . yes
C(17) C(22) 1.37(1) . . yes
C(18) C(19) 1.38(2) . . yes
C(19) C(20) 1.35(2) . . yes
C(20) C(21) 1.38(2) . . yes
C(21) C(22) 1.35(2) . . yes
C(23) C(24) 1.43(1) . . yes
C(23) C(28) 1.37(1) . . yes
C(24) C(25) 1.37(1) . . yes
C(25) C(26) 1.38(1) . . yes
C(26) C(27) 1.37(1) . . yes
C(27) C(28) 1.37(1) . . yes
C(30) C(31) 1.33(1) . . yes
C(30) C(34) 1.44(1) . . yes
C(31) C(32) 1.44(1) . . yes
C(32) C(33) 1.34(1) . . yes
C(33) C(42) 1.49(1) . . yes
C(34) C(35) 1.38(1) . . yes
C(34) C(39) 1.42(1) . . yes
C(35) C(36) 1.36(1) . . yes
C(36) C(37) 1.39(1) . . yes
C(37) C(38) 1.38(1) . . yes
C(37) C(40) 1.48(1) . . yes
C(38) C(39) 1.37(1) . . yes
C(42) C(43) 1.39(1) . . yes
C(42) C(47) 1.40(1) . . yes
C(43) C(44) 1.39(1) . . yes
C(44) C(45) 1.38(1) . . yes
C(45) C(46) 1.40(1) . . yes
C(45) C(48) 1.49(2) . . yes
C(46) C(47) 1.38(1) . . yes

loop_
_geom_contact_atom_site_label_1
_geom_contact_atom_site_label_2
_geom_contact_distance
_geom_contact_site_symmetry_1
_geom_contact_site_symmetry_2
_geom_contact_publ_flag
F(1) C(3) 3.17(1) . 1_655 ?
F(1) C(4) 3.18(1) . 1_655 ?
F(1) C(8) 3.37(1) . 1_655 ?
F(1) C(9) 3.44(1) . 1_655 ?
F(2) C(1) 2.94(1) . 1_655 ?
F(2) C(2) 3.03(1) . 1_655 ?
F(2) C(5) 3.21(1) . 1_655 ?
F(2) C(6) 3.22(1) . 1_655 ?
F(2) C(3) 3.45(1) . 1_655 ?
F(2) C(6) 3.52(1) . 3_656 ?
F(2) C(4) 3.53(1) . 1_655 ?
F(2) C(7) 3.56(1) . 1_655 ?
F(3) C(6) 3.26(1) . 3_656 ?
F(3) C(19) 3.33(2) . 4_555 ?
F(4) C(29) 3.46(2) . . ?
F(4) C(36) 3.48(1) . 4_555 ?
F(4) C(7) 3.57(2) . 1_655 ?
F(5) C(29) 3.23(2) . . ?
F(5) C(9) 3.54(1) . 4_555 ?
F(6) C(29) 2.98(1) . . ?
F(6) C(12) 3.39(1) . 3_656 ?
O(4) C(16) 3.53(1) . 2_555 ?
O(6) C(27) 3.39(1) . 2_545 ?
O(6) C(41) 3.42(2) . 1_545 ?
C(26) C(41) 3.34(2) . 2_545 ?
C(27) C(41) 3.34(2) . 2_545 ?
C(32) C(32) 3.55(2) . 3_555 ?

loop_
_geom_torsion_atom_site_label_1
_geom_torsion_atom_site_label_2
_geom_torsion_atom_site_label_3
_geom_torsion_atom_site_label_4
_geom_torsion
_geom_torsion_site_symmetry_1
_geom_torsion_site_symmetry_2
_geom_torsion_site_symmetry_3
_geom_torsion_site_symmetry_4
_geom_torsion_publ_flag
Rh P(1) C(11) C(12) -76.7(8) 1_555 1_555 1_555 1_555 yes
Rh P(1) C(11) C(16) 99.1(7) 1_555 1_555 1_555 1_555 yes
Rh P(1) C(17) C(18) -47.2(9) 1_555 1_555 1_555 1_555 yes
Rh P(1) C(17) C(22) 138.6(9) 1_555 1_555 1_555 1_555 yes
Rh P(1) C(23) C(24) -178.4(8) 1_555 1_555 1_555 1_555 yes
Rh P(1) C(23) C(28) 7.8(8) 1_555 1_555 1_555 1_555 yes
Rh O(2) C(28) C(23) -13(1) 1_555 1_555 1_555 1_555 yes
Rh O(2) C(28) C(27) 171.4(7) 1_555 1_555 1_555 1_555 yes
Rh O(2) C(30) C(31) -51.0(9) 1_555 1_555 1_555 1_555 yes
Rh O(2) C(30) C(34) 127.3(6) 1_555 1_555 1_555 1_555 yes
Rh C(1) C(2) C(3) -60.4(7) 1_555 1_555 1_555 1_555 yes
Rh C(1) C(2) C(7) 122.2(9) 1_555 1_555 1_555 1_555 yes
Rh C(1) C(5) C(4) 61.6(7) 1_555 1_555 1_555 1_555 yes
Rh C(1) C(5) C(10) -126.9(9) 1_555 1_555 1_555 1_555 yes
Rh C(2) C(1) C(5) 67.0(6) 1_555 1_555 1_555 1_555 yes
Rh C(2) C(1) C(6) -132(1) 1_555 1_555 1_555 1_555 yes
Rh C(2) C(3) C(4) -64.2(6) 1_555 1_555 1_555 1_555 yes
Rh C(2) C(3) C(8) 127(1) 1_555 1_555 1_555 1_555 yes
Rh C(3) C(2) C(1) 58.5(6) 1_555 1_555 1_555 1_555 yes
Rh C(3) C(2) C(7) -124.1(9) 1_555 1_555 1_555 1_555 yes
Rh C(3) C(4) C(5) -61.8(7) 1_555 1_555 1_555 1_555 yes
Rh C(3) C(4) C(9) 123.2(9) 1_555 1_555 1_555 1_555 yes
Rh C(4) C(3) C(2) 64.4(7) 1_555 1_555 1_555 1_555 yes
Rh C(4) C(3) C(8) -127.3(9) 1_555 1_555 1_555 1_555 yes
Rh C(4) C(5) C(1) -58.7(6) 1_555 1_555 1_555 1_555 yes
Rh C(4) C(5) C(10) 130.0(10) 1_555 1_555 1_555 1_555 yes
Rh C(5) C(1) C(2) -66.5(6) 1_555 1_555 1_555 1_555 yes
Rh C(5) C(1) C(6) 131.2(9) 1_555 1_555 1_555 1_555 yes
Rh C(5) C(4) C(3) 60.2(6) 1_555 1_555 1_555 1_555 yes
Rh C(5) C(4) C(9) -125(1) 1_555 1_555 1_555 1_555 yes
Rh C(33) C(32) C(31) 10(1) 1_555 1_555 1_555 1_555 yes
Rh C(33) C(42) C(43) 25(1) 1_555 1_555 1_555 1_555 yes
Rh C(33) C(42) C(47) -154.0(7) 1_555 1_555 1_555 1_555 yes
P(1) Rh O(2) C(28) 14.5(5) 1_555 1_555 1_555 1_555 yes
P(1) Rh O(2) C(30) 156.7(6) 1_555 1_555 1_555 1_555 yes
P(1) Rh C(1) C(2) -166.8(5) 1_555 1_555 1_555 1_555 yes
P(1) Rh C(1) C(5) 79.7(5) 1_555 1_555 1_555 1_555 yes
P(1) Rh C(1) C(6) -39(1) 1_555 1_555 1_555 1_555 yes
P(1) Rh C(2) C(1) 24.0(9) 1_555 1_555 1_555 1_555 yes
P(1) Rh C(2) C(3) 144.1(6) 1_555 1_555 1_555 1_555 yes
P(1) Rh C(2) C(7) -93.9(10) 1_555 1_555 1_555 1_555 yes
P(1) Rh C(3) C(2) -117.0(8) 1_555 1_555 1_555 1_555 yes
P(1) Rh C(3) C(4) -1(1) 1_555 1_555 1_555 1_555 yes
P(1) Rh C(3) C(8) 120(1) 1_555 1_555 1_555 1_555 yes
P(1) Rh C(4) C(3) 179.5(4) 1_555 1_555 1_555 1_555 yes
P(1) Rh C(4) C(5) -62.7(7) 1_555 1_555 1_555 1_555 yes
P(1) Rh C(4) C(9) 62(1) 1_555 1_555 1_555 1_555 yes
P(1) Rh C(5) C(1) -111.6(5) 1_555 1_555 1_555 1_555 yes
P(1) Rh C(5) C(4) 129.3(6) 1_555 1_555 1_555 1_555 yes
P(1) Rh C(5) C(10) 5(1) 1_555 1_555 1_555 1_555 yes
P(1) Rh C(33) C(32) -121.3(7) 1_555 1_555 1_555 1_555 yes
P(1) Rh C(33) C(42) 66.0(7) 1_555 1_555 1_555 1_555 yes
P(1) C(11) C(12) C(13) 175.4(8) 1_555 1_555 1_555 1_555 yes
P(1) C(11) C(16) C(15) -176.1(8) 1_555 1_555 1_555 1_555 yes
P(1) C(17) C(18) C(19) -177.9(9) 1_555 1_555 1_555 1_555 yes
P(1) C(17) C(22) C(21) 176(1) 1_555 1_555 1_555 1_555 yes
P(1) C(23) C(24) O(1) 3(1) 1_555 1_555 1_555 1_555 yes
P(1) C(23) C(24) C(25) -176.3(8) 1_555 1_555 1_555 1_555 yes
P(1) C(23) C(28) O(2) 2(1) 1_555 1_555 1_555 1_555 yes
P(1) C(23) C(28) C(27) 177.6(7) 1_555 1_555 1_555 1_555 yes
O(1) C(24) C(23) C(28) 177.6(9) 1_555 1_555 1_555 1_555 yes
O(1) C(24) C(25) C(26) -179(1) 1_555 1_555 1_555 1_555 yes
O(2) Rh P(1) C(11) -131.6(4) 1_555 1_555 1_555 1_555 yes
O(2) Rh P(1) C(17) 97.9(4) 1_555 1_555 1_555 1_555 yes
O(2) Rh P(1) C(23) -10.2(3) 1_555 1_555 1_555 1_555 yes
O(2) Rh C(1) C(2) 65(1) 1_555 1_555 1_555 1_555 yes
O(2) Rh C(1) C(5) -48(1) 1_555 1_555 1_555 1_555 yes
O(2) Rh C(1) C(6) -167.3(8) 1_555 1_555 1_555 1_555 yes
O(2) Rh C(2) C(1) -157.1(5) 1_555 1_555 1_555 1_555 yes
O(2) Rh C(2) C(3) -36.9(7) 1_555 1_555 1_555 1_555 yes
O(2) Rh C(2) C(7) 85(1) 1_555 1_555 1_555 1_555 yes
O(2) Rh C(3) C(2) 152.7(5) 1_555 1_555 1_555 1_555 yes
O(2) Rh C(3) C(4) -91.7(6) 1_555 1_555 1_555 1_555 yes
O(2) Rh C(3) C(8) 29(1) 1_555 1_555 1_555 1_555 yes
O(2) Rh C(4) C(3) 95.3(5) 1_555 1_555 1_555 1_555 yes
O(2) Rh C(4) C(5) -146.8(6) 1_555 1_555 1_555 1_555 yes
O(2) Rh C(4) C(9) -21(1) 1_555 1_555 1_555 1_555 yes
O(2) Rh C(5) C(1) 162.2(5) 1_555 1_555 1_555 1_555 yes
O(2) Rh C(5) C(4) 43.2(7) 1_555 1_555 1_555 1_555 yes
O(2) Rh C(5) C(10) -80(1) 1_555 1_555 1_555 1_555 yes
O(2) Rh C(33) C(32) -41.4(7) 1_555 1_555 1_555 1_555 yes
O(2) Rh C(33) C(42) 145.9(7) 1_555 1_555 1_555 1_555 yes
O(2) C(28) C(23) C(24) -171.3(8) 1_555 1_555 1_555 1_555 yes
O(2) C(28) C(27) C(26) 172.1(8) 1_555 1_555 1_555 1_555 yes
O(2) C(30) C(31) C(32) 0(1) 1_555 1_555 1_555 1_555 yes
O(2) C(30) C(34) C(35) 1(1) 1_555 1_555 1_555 1_555 yes
O(2) C(30) C(34) C(39) 176.9(7) 1_555 1_555 1_555 1_555 yes
O(3) C(40) C(37) C(36) 8(1) 1_555 1_555 1_555 1_555 yes
O(3) C(40) C(37) C(38) -169.7(9) 1_555 1_555 1_555 1_555 yes
O(4) C(40) O(3) C(41) 0(1) 1_555 1_555 1_555 1_555 yes
O(4) C(40) C(37) C(36) -174(1) 1_555 1_555 1_555 1_555 yes
O(4) C(40) C(37) C(38) 7(1) 1_555 1_555 1_555 1_555 yes
O(5) C(48) C(45) C(44) 2(1) 1_555 1_555 1_555 1_555 yes
O(5) C(48) C(45) C(46) -179(1) 1_555 1_555 1_555 1_555 yes
O(6) C(48) O(5) C(49) 0(2) 1_555 1_555 1_555 1_555 yes
O(6) C(48) C(45) C(44) -178(1) 1_555 1_555 1_555 1_555 yes
O(6) C(48) C(45) C(46) 0(2) 1_555 1_555 1_555 1_555 yes
C(1) Rh P(1) C(11) 63.3(5) 1_555 1_555 1_555 1_555 yes
C(1) Rh P(1) C(17) -67.2(5) 1_555 1_555 1_555 1_555 yes
C(1) Rh P(1) C(23) -175.2(4) 1_555 1_555 1_555 1_555 yes
C(1) Rh O(2) C(28) 146.8(10) 1_555 1_555 1_555 1_555 yes
C(1) Rh O(2) C(30) -70(1) 1_555 1_555 1_555 1_555 yes
C(1) Rh C(2) C(3) 120.1(8) 1_555 1_555 1_555 1_555 yes
C(1) Rh C(2) C(7) -117(1) 1_555 1_555 1_555 1_555 yes
C(1) Rh C(3) C(2) -36.9(6) 1_555 1_555 1_555 1_555 yes
C(1) Rh C(3) C(4) 78.7(6) 1_555 1_555 1_555 1_555 yes
C(1) Rh C(3) C(8) -159(1) 1_555 1_555 1_555 1_555 yes
C(1) Rh C(4) C(3) -80.4(6) 1_555 1_555 1_555 1_555 yes
C(1) Rh C(4) C(5) 37.5(6) 1_555 1_555 1_555 1_555 yes
C(1) Rh C(4) C(9) 162(1) 1_555 1_555 1_555 1_555 yes
C(1) Rh C(5) C(4) -119.0(9) 1_555 1_555 1_555 1_555 yes
C(1) Rh C(5) C(10) 117(1) 1_555 1_555 1_555 1_555 yes
C(1) Rh C(33) C(32) 124.4(7) 1_555 1_555 1_555 1_555 yes
C(1) Rh C(33) C(42) -48.4(8) 1_555 1_555 1_555 1_555 yes
C(1) C(2) Rh C(3) -120.1(8) 1_555 1_555 1_555 1_555 yes
C(1) C(2) Rh C(4) -80.4(6) 1_555 1_555 1_555 1_555 yes
C(1) C(2) Rh C(5) -39.7(6) 1_555 1_555 1_555 1_555 yes
C(1) C(2) Rh C(33) 121.9(6) 1_555 1_555 1_555 1_555 yes
C(1) C(2) C(3) C(4) -5(1) 1_555 1_555 1_555 1_555 yes
C(1) C(2) C(3) C(8) -174.0(9) 1_555 1_555 1_555 1_555 yes
C(1) C(5) Rh C(2) 39.9(5) 1_555 1_555 1_555 1_555 yes
C(1) C(5) Rh C(3) 80.6(6) 1_555 1_555 1_555 1_555 yes
C(1) C(5) Rh C(4) 119.0(9) 1_555 1_555 1_555 1_555 yes
C(1) C(5) Rh C(33) 0(1) 1_555 1_555 1_555 1_555 yes
C(1) C(5) C(4) C(3) 1(1) 1_555 1_555 1_555 1_555 yes
C(1) C(5) C(4) C(9) 176.2(9) 1_555 1_555 1_555 1_555 yes
C(2) Rh P(1) C(11) 47.6(6) 1_555 1_555 1_555 1_555 yes
C(2) Rh P(1) C(17) -82.9(6) 1_555 1_555 1_555 1_555 yes
C(2) Rh P(1) C(23) 169.1(6) 1_555 1_555 1_555 1_555 yes
C(2) Rh O(2) C(28) -164.9(6) 1_555 1_555 1_555 1_555 yes
C(2) Rh O(2) C(30) -22.7(7) 1_555 1_555 1_555 1_555 yes
C(2) Rh C(1) C(5) -113.5(8) 1_555 1_555 1_555 1_555 yes
C(2) Rh C(1) C(6) 127(1) 1_555 1_555 1_555 1_555 yes
C(2) Rh C(3) C(4) 115.6(8) 1_555 1_555 1_555 1_555 yes
C(2) Rh C(3) C(8) -122(1) 1_555 1_555 1_555 1_555 yes
C(2) Rh C(4) C(3) -36.9(5) 1_555 1_555 1_555 1_555 yes
C(2) Rh C(4) C(5) 80.9(6) 1_555 1_555 1_555 1_555 yes
C(2) Rh C(4) C(9) -153(1) 1_555 1_555 1_555 1_555 yes
C(2) Rh C(5) C(4) -79.2(6) 1_555 1_555 1_555 1_555 yes
C(2) Rh C(5) C(10) 157(1) 1_555 1_555 1_555 1_555 yes
C(2) Rh C(33) C(32) 89.9(8) 1_555 1_555 1_555 1_555 yes
C(2) Rh C(33) C(42) -82.8(8) 1_555 1_555 1_555 1_555 yes
C(2) C(1) Rh C(3) 34.7(5) 1_555 1_555 1_555 1_555 yes
C(2) C(1) Rh C(4) 78.3(6) 1_555 1_555 1_555 1_555 yes
C(2) C(1) Rh C(5) 113.5(8) 1_555 1_555 1_555 1_555 yes
C(2) C(1) Rh C(33) -66.1(7) 1_555 1_555 1_555 1_555 yes
C(2) C(1) C(5) C(4) -4(1) 1_555 1_555 1_555 1_555 yes
C(2) C(1) C(5) C(10) 166.6(9) 1_555 1_555 1_555 1_555 yes
C(2) C(3) Rh C(4) -115.6(8) 1_555 1_555 1_555 1_555 yes
C(2) C(3) Rh C(5) -80.0(6) 1_555 1_555 1_555 1_555 yes
C(2) C(3) Rh C(33) 68.8(6) 1_555 1_555 1_555 1_555 yes
C(2) C(3) C(4) C(5) 2(1) 1_555 1_555 1_555 1_555 yes
C(2) C(3) C(4) C(9) -172.4(9) 1_555 1_555 1_555 1_555 yes
C(3) Rh P(1) C(11) 134.4(8) 1_555 1_555 1_555 1_555 yes
C(3) Rh P(1) C(17) 3.9(8) 1_555 1_555 1_555 1_555 yes
C(3) Rh P(1) C(23) -104.2(8) 1_555 1_555 1_555 1_555 yes
C(3) Rh O(2) C(28) 174.1(6) 1_555 1_555 1_555 1_555 yes
C(3) Rh O(2) C(30) -43.7(6) 1_555 1_555 1_555 1_555 yes
C(3) Rh C(1) C(5) -78.8(6) 1_555 1_555 1_555 1_555 yes
C(3) Rh C(1) C(6) 162(1) 1_555 1_555 1_555 1_555 yes
C(3) Rh C(2) C(7) 122(1) 1_555 1_555 1_555 1_555 yes
C(3) Rh C(4) C(5) 117.8(8) 1_555 1_555 1_555 1_555 yes
C(3) Rh C(4) C(9) -116(1) 1_555 1_555 1_555 1_555 yes
C(3) Rh C(5) C(4) -38.5(6) 1_555 1_555 1_555 1_555 yes
C(3) Rh C(5) C(10) -161(1) 1_555 1_555 1_555 1_555 yes
C(3) Rh C(33) C(32) 56.8(8) 1_555 1_555 1_555 1_555 yes
C(3) Rh C(33) C(42) -116.0(7) 1_555 1_555 1_555 1_555 yes
C(3) C(2) Rh C(4) 39.7(6) 1_555 1_555 1_555 1_555 yes
C(3) C(2) Rh C(5) 80.4(6) 1_555 1_555 1_555 1_555 yes
C(3) C(2) Rh C(33) -118.0(6) 1_555 1_555 1_555 1_555 yes
C(3) C(2) C(1) C(5) 6(1) 1_555 1_555 1_555 1_555 yes
C(3) C(2) C(1) C(6) 167.3(9) 1_555 1_555 1_555 1_555 yes
C(3) C(4) Rh C(5) -117.8(8) 1_555 1_555 1_555 1_555 yes
C(3) C(4) Rh C(33) 7.7(10) 1_555 1_555 1_555 1_555 yes
C(3) C(4) C(5) C(10) -169.8(9) 1_555 1_555 1_555 1_555 yes
C(4) Rh P(1) C(11) 133.4(5) 1_555 1_555 1_555 1_555 yes
C(4) Rh P(1) C(17) 2.9(5) 1_555 1_555 1_555 1_555 yes
C(4) Rh P(1) C(23) -105.2(4) 1_555 1_555 1_555 1_555 yes
C(4) Rh O(2) C(28) 135.0(6) 1_555 1_555 1_555 1_555 yes
C(4) Rh O(2) C(30) -82.8(6) 1_555 1_555 1_555 1_555 yes
C(4) Rh C(1) C(5) -35.2(5) 1_555 1_555 1_555 1_555 yes
C(4) Rh C(1) C(6) -154(1) 1_555 1_555 1_555 1_555 yes
C(4) Rh C(2) C(7) 161(1) 1_555 1_555 1_555 1_555 yes
C(4) Rh C(3) C(8) 121(1) 1_555 1_555 1_555 1_555 yes
C(4) Rh C(5) C(10) -123(1) 1_555 1_555 1_555 1_555 yes
C(4) Rh C(33) C(32) 51(1) 1_555 1_555 1_555 1_555 yes
C(4) Rh C(33) C(42) -121.0(8) 1_555 1_555 1_555 1_555 yes
C(4) C(3) Rh C(5) 35.7(5) 1_555 1_555 1_555 1_555 yes
C(4) C(3) Rh C(33) -175.6(6) 1_555 1_555 1_555 1_555 yes
C(4) C(3) C(2) C(7) 171.7(9) 1_555 1_555 1_555 1_555 yes
C(4) C(5) Rh C(33) -118.3(8) 1_555 1_555 1_555 1_555 yes
C(4) C(5) C(1) C(6) -167.2(8) 1_555 1_555 1_555 1_555 yes
C(5) Rh P(1) C(11) 101.5(5) 1_555 1_555 1_555 1_555 yes
C(5) Rh P(1) C(17) -29.1(5) 1_555 1_555 1_555 1_555 yes
C(5) Rh P(1) C(23) -137.1(4) 1_555 1_555 1_555 1_555 yes
C(5) Rh O(2) C(28) 111.1(6) 1_555 1_555 1_555 1_555 yes
C(5) Rh O(2) C(30) -106.7(6) 1_555 1_555 1_555 1_555 yes
C(5) Rh C(1) C(6) -118(1) 1_555 1_555 1_555 1_555 yes
C(5) Rh C(2) C(7) -157(1) 1_555 1_555 1_555 1_555 yes
C(5) Rh C(3) C(8) 157(1) 1_555 1_555 1_555 1_555 yes
C(5) Rh C(4) C(9) 125(1) 1_555 1_555 1_555 1_555 yes
C(5) Rh C(33) C(32) 123.9(8) 1_555 1_555 1_555 1_555 yes
C(5) Rh C(33) C(42) -48(1) 1_555 1_555 1_555 1_555 yes
C(5) C(1) Rh C(33) -179.6(5) 1_555 1_555 1_555 1_555 yes
C(5) C(1) C(2) C(7) -170.8(8) 1_555 1_555 1_555 1_555 yes
C(5) C(4) Rh C(33) 125.5(8) 1_555 1_555 1_555 1_555 yes
C(5) C(4) C(3) C(8) 171.0(9) 1_555 1_555 1_555 1_555 yes
C(6) C(1) Rh C(33) 61(1) 1_555 1_555 1_555 1_555 yes
C(6) C(1) C(2) C(7) -10(1) 1_555 1_555 1_555 1_555 yes
C(6) C(1) C(5) C(10) 4(1) 1_555 1_555 1_555 1_555 yes
C(7) C(2) Rh C(33) 4.0(10) 1_555 1_555 1_555 1_555 yes
C(7) C(2) C(3) C(8) 3(1) 1_555 1_555 1_555 1_555 yes
C(8) C(3) Rh C(33) -53(1) 1_555 1_555 1_555 1_555 yes
C(8) C(3) C(4) C(9) -4(1) 1_555 1_555 1_555 1_555 yes
C(9) C(4) Rh C(33) -109(1) 1_555 1_555 1_555 1_555 yes
C(9) C(4) C(5) C(10) 4(1) 1_555 1_555 1_555 1_555 yes
C(10) C(5) Rh C(33) 118(1) 1_555 1_555 1_555 1_555 yes
C(11) P(1) Rh C(33) -51.0(4) 1_555 1_555 1_555 1_555 yes
C(11) P(1) C(17) C(18) 177.6(8) 1_555 1_555 1_555 1_555 yes
C(11) P(1) C(17) C(22) 3(1) 1_555 1_555 1_555 1_555 yes
C(11) P(1) C(23) C(24) -52.2(9) 1_555 1_555 1_555 1_555 yes
C(11) P(1) C(23) C(28) 134.1(8) 1_555 1_555 1_555 1_555 yes
C(11) C(12) C(13) C(14) 0(1) 1_555 1_555 1_555 1_555 yes
C(11) C(16) C(15) C(14) 1(1) 1_555 1_555 1_555 1_555 yes
C(12) C(11) P(1) C(17) 58.5(8) 1_555 1_555 1_555 1_555 yes
C(12) C(11) P(1) C(23) 166.0(7) 1_555 1_555 1_555 1_555 yes
C(12) C(11) C(16) C(15) 0(1) 1_555 1_555 1_555 1_555 yes
C(12) C(13) C(14) C(15) 1(1) 1_555 1_555 1_555 1_555 yes
C(13) C(12) C(11) C(16) 0(1) 1_555 1_555 1_555 1_555 yes
C(13) C(14) C(15) C(16) -2(1) 1_555 1_555 1_555 1_555 yes
C(16) C(11) P(1) C(17) -125.7(8) 1_555 1_555 1_555 1_555 yes
C(16) C(11) P(1) C(23) -18.2(9) 1_555 1_555 1_555 1_555 yes
C(17) P(1) Rh C(33) 178.4(5) 1_555 1_555 1_555 1_555 yes
C(17) P(1) C(23) C(24) 60.3(9) 1_555 1_555 1_555 1_555 yes
C(17) P(1) C(23) C(28) -113.5(8) 1_555 1_555 1_555 1_555 yes
C(17) C(18) C(19) C(20) 0(2) 1_555 1_555 1_555 1_555 yes
C(17) C(22) C(21) C(20) 0(2) 1_555 1_555 1_555 1_555 yes
C(18) C(17) P(1) C(23) 62.6(9) 1_555 1_555 1_555 1_555 yes
C(18) C(17) C(22) C(21) 2(1) 1_555 1_555 1_555 1_555 yes
C(18) C(19) C(20) C(21) 2(2) 1_555 1_555 1_555 1_555 yes
C(19) C(18) C(17) C(22) -3(1) 1_555 1_555 1_555 1_555 yes
C(19) C(20) C(21) C(22) -3(2) 1_555 1_555 1_555 1_555 yes
C(22) C(17) P(1) C(23) -111.6(10) 1_555 1_555 1_555 1_555 yes
C(23) P(1) Rh C(33) 70.4(4) 1_555 1_555 1_555 1_555 yes
C(23) C(24) O(1) C(29) -172(1) 1_555 1_555 1_555 1_555 yes
C(23) C(24) C(25) C(26) 0(1) 1_555 1_555 1_555 1_555 yes
C(23) C(28) O(2) C(30) -155.2(8) 1_555 1_555 1_555 1_555 yes
C(23) C(28) C(27) C(26) -2(1) 1_555 1_555 1_555 1_555 yes
C(24) C(23) C(28) C(27) 3(1) 1_555 1_555 1_555 1_555 yes
C(24) C(25) C(26) C(27) 0(1) 1_555 1_555 1_555 1_555 yes
C(25) C(24) O(1) C(29) 7(1) 1_555 1_555 1_555 1_555 yes
C(25) C(24) C(23) C(28) -2(1) 1_555 1_555 1_555 1_555 yes
C(25) C(26) C(27) C(28) 0(1) 1_555 1_555 1_555 1_555 yes
C(27) C(28) O(2) C(30) 29(1) 1_555 1_555 1_555 1_555 yes
C(28) O(2) Rh C(33) -78.1(6) 1_555 1_555 1_555 1_555 yes
C(28) O(2) C(30) C(31) 92.9(9) 1_555 1_555 1_555 1_555 yes
C(28) O(2) C(30) C(34) -88.8(9) 1_555 1_555 1_555 1_555 yes
C(30) O(2) Rh C(33) 64.1(6) 1_555 1_555 1_555 1_555 yes
C(30) C(31) C(32) C(33) 25(1) 1_555 1_555 1_555 1_555 yes
C(30) C(34) C(35) C(36) 173.9(9) 1_555 1_555 1_555 1_555 yes
C(30) C(34) C(39) C(38) -173.7(9) 1_555 1_555 1_555 1_555 yes
C(31) C(30) C(34) C(35) 179.6(10) 1_555 1_555 1_555 1_555 yes
C(31) C(30) C(34) C(39) -5(1) 1_555 1_555 1_555 1_555 yes
C(31) C(32) C(33) C(42) -175.9(9) 1_555 1_555 1_555 1_555 yes
C(32) C(31) C(30) C(34) -177.6(9) 1_555 1_555 1_555 1_555 yes
C(32) C(33) C(42) C(43) -147.4(9) 1_555 1_555 1_555 1_555 yes
C(32) C(33) C(42) C(47) 33(1) 1_555 1_555 1_555 1_555 yes
C(33) C(42) C(43) C(44) 179.4(9) 1_555 1_555 1_555 1_555 yes
C(33) C(42) C(47) C(46) -179.1(9) 1_555 1_555 1_555 1_555 yes
C(34) C(35) C(36) C(37) 0(1) 1_555 1_555 1_555 1_555 yes
C(34) C(39) C(38) C(37) 0(1) 1_555 1_555 1_555 1_555 yes
C(35) C(34) C(39) C(38) 1(1) 1_555 1_555 1_555 1_555 yes
C(35) C(36) C(37) C(38) 1(1) 1_555 1_555 1_555 1_555 yes
C(35) C(36) C(37) C(40) -176.7(9) 1_555 1_555 1_555 1_555 yes
C(36) C(35) C(34) C(39) -1(1) 1_555 1_555 1_555 1_555 yes
C(36) C(37) C(38) C(39) 0(1) 1_555 1_555 1_555 1_555 yes
C(37) C(40) O(3) C(41) 178.0(10) 1_555 1_555 1_555 1_555 yes
C(39) C(38) C(37) C(40) 177.1(9) 1_555 1_555 1_555 1_555 yes
C(42) C(43) C(44) C(45) 0(1) 1_555 1_555 1_555 1_555 yes
C(42) C(47) C(46) C(45) -1(1) 1_555 1_555 1_555 1_555 yes
C(43) C(42) C(47) C(46) 1(1) 1_555 1_555 1_555 1_555 yes
C(43) C(44) C(45) C(46) 0(1) 1_555 1_555 1_555 1_555 yes
C(43) C(44) C(45) C(48) 177(1) 1_555 1_555 1_555 1_555 yes
C(44) C(43) C(42) C(47) -1(1) 1_555 1_555 1_555 1_555 yes
C(44) C(45) C(46) C(47) 1(1) 1_555 1_555 1_555 1_555 yes
C(45) C(48) O(5) C(49) -179(1) 1_555 1_555 1_555 1_555 yes
C(47) C(46) C(45) C(48) -177(1) 1_555 1_555 1_555 1_555 yes
